data_4329103
loop_
_publ_author_name
'Gina M. Chiarella'
'F. Albert Cotton'
'Naresh S. Dalal'
'Carlos A. Murillo'
'Zhenxing Wang'
'Mark D. Young'

_publ_section_title
;
 Direct Evidence from Electron Paramagnetic Resonance for Additional
 Configurations in Uncommon Paddlewheel Re27+ Units Surrounded by an
 Unsymmetrical Bicyclic Guanidinate
;
_journal_name_full 'Inorganic Chemistry'
_journal_page_first 5257
_journal_page_last 5263
_journal_paper_doi 10.1021/ic300169f
_journal_volume 51
_journal_year 2012
_chemical_formula_moiety 'C30 H46 F6 N12 O6 Re2 S2, 0.6(O6 S2),C4, 0.79(C F3), C2, 2(C)'
_chemical_formula_sum 'C38.75 H46 F8.5 N12 O9.5 Re2 S3.25'
_chemical_formula_weight 1469.97
_chemical_name_systematic
; 
 ? 
;
_space_group_IT_number 67
_symmetry_cell_setting orthorhombic
_symmetry_space_group_name_Hall '-C 2a 2'
_symmetry_space_group_name_H-M 'C m m a'
_atom_sites_solution_hydrogens geom
_atom_sites_solution_primary direct
_atom_sites_solution_secondary difmap
_audit_creation_method SHELXL-97
_cell_angle_alpha 90.00
_cell_angle_beta 90.00
_cell_angle_gamma 90.00
_cell_formula_units_Z 4
_cell_length_a 16.5175(13)
_cell_length_b 17.4347(14)
_cell_length_c 17.5012(14)
_cell_measurement_reflns_used 9673
_cell_measurement_temperature 110(2)
_cell_measurement_theta_max 27.86
_cell_measurement_theta_min 2.33
_cell_volume 5040.0(7)
_computing_cell_refinement 'APEX-II(BRUKER-NONIUS, 2008)'
_computing_data_collection 'APEX-II (BRUKER-NONIUS, 2008)'
_computing_data_reduction 'APEX-II (BRUKER-NONIUS, 2008'
_computing_molecular_graphics 'SHELXS-97 (Sheldrick, 2008)'
_computing_publication_material 'SHELXTL (Bruker 2000)'
_computing_structure_refinement 'SHELXS-97 (Sheldrick, 2008)'
_computing_structure_solution 'SHELXS-97 (Sheldrick, 2008)'
_diffrn_ambient_temperature 110(2)
_diffrn_measured_fraction_theta_full 0.999
_diffrn_measured_fraction_theta_max 0.999
_diffrn_measurement_device_type 'APEX II'
_diffrn_measurement_method 'omega scans'
_diffrn_radiation_monochromator graphite
_diffrn_radiation_source 'fine-focus sealed tube'
_diffrn_radiation_type MoK\a
_diffrn_radiation_wavelength 0.71073
_diffrn_reflns_av_R_equivalents 0.1072
_diffrn_reflns_av_sigmaI/netI 0.0466
_diffrn_reflns_limit_h_max 20
_diffrn_reflns_limit_h_min -20
_diffrn_reflns_limit_k_max 21
_diffrn_reflns_limit_k_min -21
_diffrn_reflns_limit_l_max 21
_diffrn_reflns_limit_l_min -21
_diffrn_reflns_number 25681
_diffrn_reflns_theta_full 26.02
_diffrn_reflns_theta_max 26.02
_diffrn_reflns_theta_min 2.33
_diffrn_standards_decay_% 0
_diffrn_standards_interval_count 0
_diffrn_standards_interval_time 0
_diffrn_standards_number 0
_exptl_absorpt_coefficient_mu 5.031
_exptl_absorpt_correction_T_max 0.6331
_exptl_absorpt_correction_T_min 0.4328
_exptl_absorpt_correction_type multi-scan
_exptl_absorpt_process_details 'SADABS; (Sheldrick, 2006)'
_exptl_crystal_colour green
_exptl_crystal_density_diffrn 1.937
_exptl_crystal_description block
_exptl_crystal_F_000 2868
_exptl_crystal_size_max 0.20
_exptl_crystal_size_mid 0.12
_exptl_crystal_size_min 0.10
_refine_diff_density_max 3.788
_refine_diff_density_min -2.634
_refine_diff_density_rms 0.252
_refine_ls_extinction_method none
_refine_ls_goodness_of_fit_ref 1.053
_refine_ls_hydrogen_treatment constr
_refine_ls_matrix_type full
_refine_ls_number_parameters 214
_refine_ls_number_reflns 2670
_refine_ls_number_restraints 264
_refine_ls_restrained_S_all 1.080
_refine_ls_R_factor_all 0.0553
_refine_ls_R_factor_gt 0.0481
_refine_ls_shift/su_max 0.000
_refine_ls_shift/su_mean 0.000
_refine_ls_structure_factor_coef Fsqd
_refine_ls_weighting_details 'calc w=1/[\s^2^(Fo^2^)+(0.0606P)^2^+156.6367P] where P=(Fo^2^+2Fc^2^)/3'
_refine_ls_weighting_scheme calc
_refine_ls_wR_factor_gt 0.1238
_refine_ls_wR_factor_ref 0.1275
_reflns_number_gt 2241
_reflns_number_total 2670
_reflns_threshold_expression >2sigma(I)
_cod_data_source_file ic300169f_si_001_3.cif
_cod_data_source_block Re2_hpp_4_SO3CF3_3_(3)
_cod_original_formula_sum 'C38.75 H46 F8.50 N12 O9.50 Re2 S3.25'
_cod_database_code 4329103

loop_
_symmetry_equiv_pos_as_xyz
'x, y, z'
'-x, -y+1/2, z'
'-x, y+1/2, -z'
'x, -y, -z'
'x+1/2, y+1/2, z'
'-x+1/2, -y+1, z'
'-x+1/2, y+1, -z'
'x+1/2, -y+1/2, -z'
'-x, -y, -z'
'x, y-1/2, -z'
'x, -y-1/2, z'
'-x, y, z'
'-x+1/2, -y+1/2, -z'
'x+1/2, y, -z'
'x+1/2, -y, z'
'-x+1/2, y+1/2, z'

loop_
_atom_site_label
_atom_site_type_symbol
_atom_site_fract_x
_atom_site_fract_y
_atom_site_fract_z
_atom_site_U_iso_or_equiv
_atom_site_adp_type
_atom_site_occupancy
_atom_site_symmetry_multiplicity
_atom_site_calc_flag
_atom_site_refinement_flags
_atom_site_disorder_assembly
_atom_site_disorder_group
C16 C 0.7500 0.8791(17) 0.5000 0.105(9) Uiso 1 2 d S . .
Re1 Re 0.0000 0.81253(2) 0.26532(2) 0.01153(17) Uani 1 2 d SU . .
S1 S 0.0000 1.03012(15) 0.29091(17) 0.0155(5) Uani 1 2 d S . .
O1 O 0.0000 0.9503(4) 0.2639(5) 0.0194(14) Uani 1 2 d SU . .
O2 O 0.0739(4) 1.0528(3) 0.3278(4) 0.0257(13) Uani 1 1 d . . .
F1 F 0.0000 1.1585(4) 0.2152(5) 0.0294(17) Uani 1 2 d S . .
F2 F 0.0655(3) 1.0676(3) 0.1602(3) 0.0331(13) Uani 1 1 d . . .
N1 N 0.1238(5) 0.8157(4) 0.2662(6) 0.0386(13) Uani 1 1 d DU . .
N2 N 0.2478(7) 0.7500 0.2669(9) 0.044(2) Uani 1 2 d SU . .
N3 N 0.0000 0.8160(6) 0.1488(6) 0.0361(17) Uani 1 2 d SDU . .
N4 N 0.0000 0.7500 0.0340(8) 0.040(2) Uani 1 4 d SDU . .
N5 N 0.0000 0.8150(6) 0.3833(6) 0.040(2) Uani 1 2 d SDU . .
N6 N 0.0000 0.7500 0.5003(11) 0.054(2) Uani 1 4 d SDU . .
C1 C 0.1647(8) 0.7500 0.2663(10) 0.038(2) Uani 1 2 d SU . .
C2 C 0.1659(9) 0.8830(10) 0.2288(13) 0.0522(17) Uani 0.515(18) 1 d PDU A 1
H2A H 0.1708 0.8744 0.1731 0.063 Uiso 0.515(18) 1 calc PR A 1
H2B H 0.1348 0.9307 0.2374 0.063 Uiso 0.515(18) 1 calc PR A 1
C2A C 0.1670(9) 0.8831(10) 0.3011(14) 0.0522(17) Uani 0.485(18) 1 d PD A 2
H2A1 H 0.1355 0.9307 0.2926 0.063 Uiso 0.485(18) 1 calc PR A 2
H2A2 H 0.1733 0.8755 0.3568 0.063 Uiso 0.485(18) 1 calc PR A 2
C3 C 0.2476(6) 0.8893(7) 0.2641(8) 0.0530(16) Uani 1 1 d DU . .
H3A H 0.2390 0.9021 0.3174 0.064 Uiso 1 1 d R A .
H3B H 0.2776 0.9312 0.2411 0.064 Uiso 1 1 d R . .
C4 C 0.2958(8) 0.8202(6) 0.2631(9) 0.0528(16) Uani 1 1 d U A .
H4A H 0.3256 0.8200 0.2153 0.063 Uiso 1 1 d R . .
H4B H 0.3349 0.8209 0.3045 0.063 Uiso 1 1 d R . .
C5 C 0.0000 0.7500 0.1096(11) 0.036(2) Uani 1 4 d SU . .
C6 C 0.0398(12) 0.8818(9) 0.1074(9) 0.041(2) Uani 0.50 1 d PDU . .
H6A H 0.0961 0.8701 0.0996 0.049 Uiso 0.50 1 d PR . .
H6B H 0.0359 0.9282 0.1367 0.049 Uiso 0.50 1 d PR . .
C7 C 0.0000 0.8902(8) 0.0343(7) 0.046(2) Uani 1 2 d SDU . .
H7A H 0.0260 0.9308 0.0065 0.055 Uiso 0.50 1 d PR A .
H7B H -0.0550 0.9054 0.0432 0.055 Uiso 0.50 1 d PR . .
C8 C 0.0000 0.8202(6) -0.0147(7) 0.043(2) Uani 1 2 d SDU A .
H8A H -0.0476 0.8205 -0.0472 0.052 Uiso 0.50 1 d PR . .
H8B H 0.0476 0.8205 -0.0472 0.052 Uiso 0.50 1 d PR . .
C9 C 0.0000 0.7500 0.4219(14) 0.053(3) Uani 1 4 d SU . .
C10 C 0.0452(13) 0.8785(11) 0.4241(11) 0.055(3) Uani 0.50 1 d PDU . .
H10A H 0.0459 0.9248 0.3945 0.066 Uiso 0.50 1 d PR . .
H10B H 0.1000 0.8633 0.4341 0.066 Uiso 0.50 1 d PR . .
C11 C 0.0000 0.8897(9) 0.4971(9) 0.055(2) Uani 1 2 d SDU . .
H11A H -0.0118 0.9404 0.5154 0.066 Uiso 0.50 1 d PR A .
C12 C -0.0273(15) 0.8199(8) 0.5441(11) 0.054(2) Uani 0.50 1 d PDU . .
H12A H 0.0000 0.8207 0.5931 0.065 Uiso 1 2 d SR . .
H12B H -0.0848 0.8201 0.5518 0.065 Uiso 0.50 1 d PR . .
C13 C 0.0000 1.0837(7) 0.2021(8) 0.023(3) Uani 1 2 d S . .
S2 S 0.2543(6) 0.7500 0.9582(5) 0.0647(5) Uani 0.604(13) 2 d SPDU . 1
O3 O 0.2029(9) 0.8161(5) 0.9197(10) 0.0655(6) Uani 0.604(13) 1 d PDU . 1
O4 O 0.3309(9) 0.7500 0.9247(13) 0.0646(6) Uani 0.604(13) 2 d SPDU . 1
C14 C 0.2332(18) 0.7500 0.9385(12) 0.0647(5) Uani 0.396(13) 2 d SPDU . 2
F3 F 0.1972(12) 0.8170(5) 0.9520(13) 0.0655(6) Uani 0.396(13) 1 d PDU . 2
F4 F 0.2987(15) 0.7500 0.8957(15) 0.0646(6) Uani 0.396(13) 2 d SPDU . 2
C15 C 0.737(3) 0.7500 0.4625(11) 0.076(9) Uiso 0.47(3) 2 d SPD . 1
C19 C 0.719(2) 1.0000 0.5000 0.076(9) Uiso 0.53(3) 2 d SP . 2
C18 C 0.2500 0.0000 0.8849(12) 0.21(2) Uiso 1 2 d SD . .
C17 C 0.2500 0.0000 0.9652(6) 0.108(10) Uiso 1 2 d SD . .

loop_
_atom_site_aniso_label
_atom_site_aniso_U_11
_atom_site_aniso_U_22
_atom_site_aniso_U_33
_atom_site_aniso_U_23
_atom_site_aniso_U_13
_atom_site_aniso_U_12
Re1 0.0101(2) 0.0114(2) 0.0132(3) -0.00007(16) 0.000 0.000
S1 0.0139(12) 0.0131(12) 0.0195(14) -0.0014(10) 0.000 0.000
O1 0.023(4) 0.0119(10) 0.023(4) -0.001(2) 0.000 0.000
O2 0.022(3) 0.025(3) 0.030(3) -0.003(3) -0.008(3) -0.004(3)
F1 0.035(4) 0.015(3) 0.038(5) 0.005(3) 0.000 0.000
F2 0.035(3) 0.032(3) 0.032(3) 0.009(2) 0.015(2) 0.005(2)
N1 0.0111(10) 0.022(3) 0.083(3) -0.003(3) -0.0021(19) 0.0002(18)
N2 0.020(4) 0.025(4) 0.087(5) 0.000 -0.002(4) 0.000
N3 0.077(4) 0.018(3) 0.0136(9) 0.000(2) 0.000 0.000
N4 0.081(6) 0.018(4) 0.020(4) 0.000 0.000 0.000
N5 0.086(6) 0.021(5) 0.0134(9) 0.000(3) 0.000 0.000
N6 0.080(5) 0.041(4) 0.040(4) 0.000 0.000 0.000
C1 0.014(3) 0.020(4) 0.081(5) 0.000 -0.002(4) 0.000
C2 0.030(3) 0.036(3) 0.091(4) 0.000(3) -0.001(3) -0.003(2)
C2A 0.030(3) 0.036(3) 0.091(4) 0.000(3) -0.001(3) -0.003(2)
C3 0.031(3) 0.037(3) 0.092(3) 0.001(3) -0.001(3) -0.003(2)
C4 0.030(3) 0.036(3) 0.092(4) 0.001(3) -0.001(3) -0.003(2)
C5 0.077(5) 0.016(4) 0.016(4) 0.000 0.000 0.000
C6 0.068(4) 0.029(4) 0.027(3) 0.000(3) 0.000(3) -0.001(3)
C7 0.082(5) 0.029(4) 0.027(4) 0.003(4) 0.000 0.000
C8 0.084(6) 0.023(4) 0.023(4) 0.002(3) 0.000 0.000
C9 0.080(5) 0.041(4) 0.040(4) 0.000 0.000 0.000
C10 0.080(5) 0.043(4) 0.041(4) -0.0005(17) -0.0002(10) -0.0001(11)
C11 0.080(5) 0.043(4) 0.042(4) -0.0005(14) 0.000 0.000
C12 0.080(5) 0.042(4) 0.041(4) -0.0003(10) 0.0001(7) 0.0000(8)
C13 0.024(6) 0.020(6) 0.025(6) 0.004(5) 0.000 0.000
S2 0.0647(9) 0.0709(9) 0.0584(9) 0.000 0.0242(8) 0.000
O3 0.0656(11) 0.0719(11) 0.0590(12) 0.0008(8) 0.0247(11) 0.0012(7)
O4 0.0646(10) 0.0710(12) 0.0583(12) 0.000 0.0240(10) 0.000
C14 0.0647(9) 0.0709(9) 0.0584(9) 0.000 0.0242(8) 0.000
F3 0.0656(11) 0.0719(11) 0.0590(12) 0.0008(8) 0.0247(11) 0.0012(7)
F4 0.0646(10) 0.0710(12) 0.0583(12) 0.000 0.0240(10) 0.000

loop_
_atom_type_symbol
_atom_type_description
_atom_type_scat_dispersion_real
_atom_type_scat_dispersion_imag
_atom_type_scat_source
C C 0.0033 0.0016 'International Tables Vol C Tables 4.2.6.8 and 6.1.1.4'
H H 0.0000 0.0000 'International Tables Vol C Tables 4.2.6.8 and 6.1.1.4'
N N 0.0061 0.0033 'International Tables Vol C Tables 4.2.6.8 and 6.1.1.4'
O O 0.0106 0.0060 'International Tables Vol C Tables 4.2.6.8 and 6.1.1.4'
F F 0.0171 0.0103 'International Tables Vol C Tables 4.2.6.8 and 6.1.1.4'
S S 0.1246 0.1234 'International Tables Vol C Tables 4.2.6.8 and 6.1.1.4'
Re Re -1.0185 7.2310 'International Tables Vol C Tables 4.2.6.8 and 6.1.1.4'

loop_
_geom_angle_atom_site_label_1
_geom_angle_atom_site_label_2
_geom_angle_atom_site_label_3
_geom_angle
_geom_angle_site_symmetry_1
_geom_angle_site_symmetry_3
N3 Re1 N1 90.4(3) . .
N3 Re1 N1 90.4(3) . 12
N1 Re1 N1 176.8(4) . 12
N3 Re1 N5 177.1(4) . .
N1 Re1 N5 89.5(3) . .
N1 Re1 N5 89.5(3) 12 .
N3 Re1 Re1 91.7(3) . 2_565
N1 Re1 Re1 91.5(2) . 2_565
N1 Re1 Re1 91.5(2) 12 2_565
N5 Re1 Re1 91.2(3) . 2_565
N3 Re1 O1 87.7(3) . .
N1 Re1 O1 88.5(2) . .
N1 Re1 O1 88.5(2) 12 .
N5 Re1 O1 89.4(4) . .
Re1 Re1 O1 179.41(19) 2_565 .
O2 S1 O2 116.4(5) . 12
O2 S1 O1 113.9(3) . .
O2 S1 O1 113.9(3) 12 .
O2 S1 C13 104.1(3) . .
O2 S1 C13 104.1(3) 12 .
O1 S1 C13 102.2(5) . .
S1 O1 Re1 160.7(5) . .
C1 N1 C2A 115.6(12) . .
C1 N1 C2 115.7(12) . .
C2A N1 C2 49.6(13) . .
C1 N1 Re1 119.0(7) . .
C2A N1 Re1 119.9(8) . .
C2 N1 Re1 118.5(8) . .
C1 N2 C4 122.9(6) . .
C1 N2 C4 122.9(6) . 11_575
C4 N2 C4 113.9(13) . 11_575
C5 N3 C6 114.0(12) . .
C5 N3 C6 114.0(12) . 12
C6 N3 C6 51.8(16) . 12
C5 N3 Re1 119.1(9) . .
C6 N3 Re1 120.2(8) . .
C6 N3 Re1 120.2(8) 12 .
C5 N4 C8 124.8(6) . 2_565
C5 N4 C8 124.8(6) . .
C8 N4 C8 110.3(13) 2_565 .
C9 N5 C10 112.7(14) . .
C9 N5 C10 112.7(14) . 12
C10 N5 C10 59.0(18) . 12
C9 N5 Re1 119.6(11) . .
C10 N5 Re1 119.2(9) . .
C10 N5 Re1 119.2(9) 12 .
C9 N6 C12 120.5(10) . 12
C9 N6 C12 120.5(10) . 2_565
C12 N6 C12 107.8(16) 12 2_565
C9 N6 C12 120.5(10) . .
C12 N6 C12 119(2) 2_565 .
C9 N6 C12 120.5(10) . 11_575
C12 N6 C12 119(2) 12 11_575
C12 N6 C12 107.8(16) . 11_575
N1 C1 N1 118.9(12) . 11_575
N1 C1 N2 120.5(6) . .
N1 C1 N2 120.5(6) 11_575 .
C3 C2 N1 107.2(10) . .
C3 C2 H2A 110.3 . .
N1 C2 H2A 110.3 . .
C3 C2 H2B 110.3 . .
N1 C2 H2B 110.3 . .
H2A C2 H2B 108.5 . .
C3 C2A N1 107.8(11) . .
C3 C2A H2A1 110.2 . .
N1 C2A H2A1 110.2 . .
C3 C2A H2A2 110.2 . .
N1 C2A H2A2 110.2 . .
H2A1 C2A H2A2 108.5 . .
N1 C2A H3A 137.8 . .
H2A1 C2A H3A 107.9 . .
H2A2 C2A H3A 73.4 . .
C4 C3 C2A 116.1(13) . .
C4 C3 C2 115.7(13) . .
C2A C3 C2 50.4(13) . .
C4 C3 H3A 106.5 . .
C2A C3 H3A 57.7 . .
C2 C3 H3A 106.5 . .
C4 C3 H3B 110.0 . .
C2A C3 H3B 133.9 . .
C2 C3 H3B 110.2 . .
H3A C3 H3B 107.5 . .
C3 C4 N2 113.5(11) . .
C3 C4 H4A 107.1 . .
N2 C4 H4A 108.1 . .
C3 C4 H4B 110.3 . .
N2 C4 H4B 109.8 . .
H4A C4 H4B 107.9 . .
N4 C5 N3 120.8(8) . 2_565
N4 C5 N3 120.8(8) . .
N3 C5 N3 118.5(16) 2_565 .
C6 C6 C7 62.9(8) 12 .
C6 C6 N3 64.1(8) 12 .
C7 C6 N3 107.7(12) . .
C6 C6 H6A 165.3 12 .
C7 C6 H6A 109.7 . .
N3 C6 H6A 109.2 . .
C6 C6 H6B 86.2 12 .
C7 C6 H6B 110.9 . .
N3 C6 H6B 110.7 . .
H6A C6 H6B 108.6 . .
C6 C7 C6 54.1(16) . 12
C6 C7 C8 115.2(12) . .
C6 C7 C8 115.2(12) 12 .
C6 C7 H7A 108.6 . .
C6 C7 H7A 136.6 12 .
C8 C7 H7A 108.2 . .
C6 C7 H7B 108.4 . .
C6 C7 H7B 56.8 12 .
C8 C7 H7B 108.7 . .
H7A C7 H7B 107.6 . .
C7 C8 N4 110.1(10) . .
C7 C8 H8A 109.5 . .
N4 C8 H8A 109.8 . .
C7 C8 H8B 109.5 . .
N4 C8 H8B 109.8 . .
H8A C8 H8B 108.2 . .
N5 C9 N5 118(2) . 2_565
N5 C9 N6 120.8(10) . .
N5 C9 N6 120.8(10) 2_565 .
C10 C10 C11 60.0(9) 12 .
C10 C10 N5 60.5(9) 12 .
C11 C10 N5 104.7(13) . .
C10 C10 H10A 90.8 12 .
C11 C10 H10A 111.1 . .
N5 C10 H10A 111.5 . .
C10 C10 H10B 160.6 12 .
C11 C10 H10B 110.6 . .
N5 C10 H10B 110.4 . .
H10A C10 H10B 108.6 . .
C10 C11 C10 60.0(18) . 12
C10 C11 C12 102.0(15) . 12
C10 C11 C12 120.1(15) 12 12
C10 C11 C12 120.1(15) . .
C10 C11 C12 102.0(15) 12 .
C10 C11 H11A 120.4 . .
C10 C11 H11A 107.7 12 .
C12 C11 H11A 127.6 12 .
C12 C11 H11A 119.4 . .
C12 C12 N6 72.6(10) 12 .
C12 C12 C11 72.9(9) 12 .
N6 C12 C11 106.3(12) . .
C12 C12 H12A 62.3 12 .
N6 C12 H12A 108.8 . .
C11 C12 H12A 109.1 . .
C12 C12 H12B 172.0 12 .
N6 C12 H12B 111.6 . .
C11 C12 H12B 111.3 . .
H12A C12 H12B 109.6 . .
F1 C13 F2 107.5(7) . .
F1 C13 F2 107.5(7) . 12
F2 C13 F2 108.1(10) . 12
F1 C13 S1 111.1(9) . .
F2 C13 S1 111.2(6) . .
F2 C13 S1 111.2(6) 12 .
O4 S2 S2 120.5(14) . 13_567
O4 S2 O3 108.0(8) . 11_575
S2 S2 O3 111.8(8) 13_567 11_575
O4 S2 O3 108.0(8) . .
S2 S2 O3 111.8(8) 13_567 .
O3 S2 O3 93.5(11) 11_575 .
F4 C14 F3 117.9(9) . 11_575
F4 C14 F3 117.9(9) . .
F3 C14 F3 123(2) 11_575 .
C17 C17 C18 180.000(8) 4_557 .

loop_
_geom_bond_atom_site_label_1
_geom_bond_atom_site_label_2
_geom_bond_distance
_geom_bond_site_symmetry_2
Re1 N3 2.040(11) .
Re1 N1 2.045(8) .
Re1 N1 2.045(8) 12
Re1 N5 2.065(11) .
Re1 Re1 2.1804(8) 2_565
Re1 O1 2.402(8) .
S1 O2 1.436(6) .
S1 O2 1.436(6) 12
S1 O1 1.470(8) .
S1 C13 1.813(13) .
F1 C13 1.324(14) .
F2 C13 1.336(9) .
N1 C1 1.330(10) .
N1 C2A 1.505(10) .
N1 C2 1.513(10) .
N2 C1 1.373(18) .
N2 C4 1.461(13) .
N2 C4 1.461(13) 11_575
N3 C5 1.340(14) .
N3 C6 1.508(10) .
N3 C6 1.508(10) 12
N4 C5 1.32(2) .
N4 C8 1.492(9) 2_565
N4 C8 1.492(9) .
N5 C9 1.319(16) .
N5 C10 1.515(10) .
N5 C10 1.515(10) 12
N6 C9 1.37(3) .
N6 C12 1.509(10) 12
N6 C12 1.509(10) 2_565
N6 C12 1.509(10) .
N6 C12 1.509(10) 11_575
C1 N1 1.330(10) 11_575
C2 C3 1.488(10) .
C2 H2A 0.9900 .
C2 H2B 0.9900 .
C2A C3 1.485(10) .
C2A H2A1 0.9900 .
C2A H2A2 0.9900 .
C2A H3A 1.2676 .
C3 C4 1.444(16) .
C3 H3A 0.9699 .
C3 H3B 0.9701 .
C4 H4A 0.9701 .
C4 H4B 0.9700 .
C5 N3 1.340(14) 2_565
C6 C6 1.32(4) 12
C6 C7 1.446(16) .
C6 H6A 0.9601 .
C6 H6B 0.9601 .
C7 C6 1.446(16) 12
C7 C8 1.490(14) .
C7 H7A 0.9600 .
C7 H7B 0.9601 .
C8 H8A 0.9698 .
C8 H8B 0.9698 .
C9 N5 1.319(16) 2_565
C10 C10 1.49(4) 12
C10 C11 1.492(17) .
C10 H10A 0.9599 .
C10 H10B 0.9599 .
C11 C10 1.492(17) 12
C11 C12 1.535(17) 12
C11 C12 1.535(17) .
C11 H11A 0.9600 .
C12 C12 0.90(5) 12
C12 H12A 0.9695 .
C12 H12B 0.9598 .
C13 F2 1.336(9) 12
S2 O4 1.394(14) .
S2 S2 1.469(17) 13_567
S2 O3 1.583(12) 11_575
S2 O3 1.583(12) .
C14 F4 1.316(19) .
C14 F3 1.332(12) 11_575
C14 F3 1.332(12) .
C15 C15 1.38(2) 7_646
C19 C19 1.03(8) 6_665
C18 C17 1.40(2) .
C17 C17 1.22(2) 4_557

loop_
_geom_torsion_atom_site_label_1
_geom_torsion_atom_site_label_2
_geom_torsion_atom_site_label_3
_geom_torsion_atom_site_label_4
_geom_torsion
_geom_torsion_site_symmetry_1
_geom_torsion_site_symmetry_4
O2 S1 O1 Re1 68.4(3) . .
O2 S1 O1 Re1 -68.4(3) 12 .
C13 S1 O1 Re1 180.000(5) . .
N3 Re1 O1 S1 180.000(3) . .
N1 Re1 O1 S1 -89.5(3) . .
N1 Re1 O1 S1 89.5(3) 12 .
N5 Re1 O1 S1 0.000(3) . .
N3 Re1 N1 C1 -91.5(11) . .
N5 Re1 N1 C1 91.4(11) . .
Re1 Re1 N1 C1 0.2(11) 2_565 .
O1 Re1 N1 C1 -179.2(11) . .
N3 Re1 N1 C2A 115.9(13) . .
N5 Re1 N1 C2A -61.2(13) . .
Re1 Re1 N1 C2A -152.4(13) 2_565 .
O1 Re1 N1 C2A 28.2(13) . .
N3 Re1 N1 C2 58.5(12) . .
N5 Re1 N1 C2 -118.6(12) . .
Re1 Re1 N1 C2 150.2(12) 2_565 .
O1 Re1 N1 C2 -29.2(12) . .
N1 Re1 N3 C5 91.6(2) . .
N1 Re1 N3 C5 -91.6(2) 12 .
Re1 Re1 N3 C5 0.000(3) 2_565 .
O1 Re1 N3 C5 180.000(3) . .
N1 Re1 N3 C6 -58.1(10) . .
N1 Re1 N3 C6 118.8(10) 12 .
Re1 Re1 N3 C6 -149.7(10) 2_565 .
O1 Re1 N3 C6 30.3(10) . .
N1 Re1 N3 C6 -118.8(10) . 12
N1 Re1 N3 C6 58.1(10) 12 12
Re1 Re1 N3 C6 149.7(10) 2_565 12
O1 Re1 N3 C6 -30.3(10) . 12
N1 Re1 N5 C9 -91.5(2) . .
N1 Re1 N5 C9 91.5(2) 12 .
Re1 Re1 N5 C9 0.000(5) 2_565 .
O1 Re1 N5 C9 180.000(5) . .
N1 Re1 N5 C10 54.1(12) . .
N1 Re1 N5 C10 -122.8(12) 12 .
Re1 Re1 N5 C10 145.7(11) 2_565 .
O1 Re1 N5 C10 -34.3(11) . .
N1 Re1 N5 C10 122.8(12) . 12
N1 Re1 N5 C10 -54.1(12) 12 12
Re1 Re1 N5 C10 -145.7(11) 2_565 12
O1 Re1 N5 C10 34.3(11) . 12
C2A N1 C1 N1 153.3(14) . 11_575
C2 N1 C1 N1 -151.2(14) . 11_575
Re1 N1 C1 N1 0(2) . 11_575
C2A N1 C1 N2 -26(2) . .
C2 N1 C1 N2 29(2) . .
Re1 N1 C1 N2 180.0(12) . .
C4 N2 C1 N1 -4(3) . .
C4 N2 C1 N1 -176.8(14) 11_575 .
C4 N2 C1 N1 176.8(14) . 11_575
C4 N2 C1 N1 4(3) 11_575 11_575
C1 N1 C2 C3 -52(2) . .
C2A N1 C2 C3 50.3(13) . .
Re1 N1 C2 C3 156.7(11) . .
C1 N1 C2A C3 52(2) . .
C2 N1 C2A C3 -50.7(13) . .
Re1 N1 C2A C3 -154.2(11) . .
N1 C2A C3 C4 -52(2) . .
N1 C2A C3 C2 51.0(13) . .
N1 C2 C3 C4 53(2) . .
N1 C2 C3 C2A -50.4(13) . .
C2A C3 C4 N2 25.5(19) . .
C2 C3 C4 N2 -30.9(19) . .
C1 N2 C4 C3 4(2) . .
C4 N2 C4 C3 177.9(9) 11_575 .
C8 N4 C5 N3 0.000(4) 2_565 2_565
C8 N4 C5 N3 180.000(3) . 2_565
C8 N4 C5 N3 180.000(3) 2_565 .
C8 N4 C5 N3 0.000(4) . .
C6 N3 C5 N4 -28.6(9) . .
C6 N3 C5 N4 28.6(9) 12 .
Re1 N3 C5 N4 180.000(3) . .
C6 N3 C5 N3 151.4(9) . 2_565
C6 N3 C5 N3 -151.4(9) 12 2_565
Re1 N3 C5 N3 0.000(4) . 2_565
C5 N3 C6 C6 102.5(7) . 12
Re1 N3 C6 C6 -106.4(8) . 12
C5 N3 C6 C7 55.8(16) . .
C6 N3 C6 C7 -46.7(15) 12 .
Re1 N3 C6 C7 -153.1(9) . .
N3 C6 C7 C6 47.3(15) . 12
C6 C6 C7 C8 -103.9(8) 12 .
N3 C6 C7 C8 -56.6(15) . .
C6 C7 C8 N4 30.2(9) . .
C6 C7 C8 N4 -30.2(9) 12 .
C5 N4 C8 C7 0.000(3) . .
C8 N4 C8 C7 180.000(3) 2_565 .
C10 N5 C9 N5 -147.7(10) . 2_565
C10 N5 C9 N5 147.7(10) 12 2_565
Re1 N5 C9 N5 0.000(6) . 2_565
C10 N5 C9 N6 32.3(10) . .
C10 N5 C9 N6 -32.3(10) 12 .
Re1 N5 C9 N6 180.000(4) . .
C12 N6 C9 N5 -20.3(11) 12 .
C12 N6 C9 N5 -159.7(11) 2_565 .
C12 N6 C9 N5 20.3(11) . .
C12 N6 C9 N5 159.7(11) 11_575 .
C12 N6 C9 N5 159.7(11) 12 2_565
C12 N6 C9 N5 20.3(11) 2_565 2_565
C12 N6 C9 N5 -159.7(11) . 2_565
C12 N6 C9 N5 -20.3(11) 11_575 2_565
C9 N5 C10 C10 -103.7(10) . 12
Re1 N5 C10 C10 108.4(10) . 12
C9 N5 C10 C11 -61.6(17) . .
C10 N5 C10 C11 42.1(18) 12 .
Re1 N5 C10 C11 150.5(10) . .
N5 C10 C11 C10 -42.4(18) . 12
C10 C10 C11 C12 118.0(12) 12 12
N5 C10 C11 C12 75.6(16) . 12
C10 C10 C11 C12 86.7(14) 12 .
N5 C10 C11 C12 44(2) . .
C9 N6 C12 C12 -100.6(6) . 12
C12 N6 C12 C12 79.4(6) 2_565 12
C12 N6 C12 C12 115.4(17) 11_575 12
C9 N6 C12 C11 -34.9(19) . .
C12 N6 C12 C11 65.7(15) 12 .
C12 N6 C12 C11 145.1(19) 2_565 .
C12 N6 C12 C11 -178.9(5) 11_575 .
C10 C11 C12 C12 64.8(12) . 12
C10 C11 C12 C12 126.9(10) 12 12
C10 C11 C12 N6 -1(2) . .
C10 C11 C12 N6 61.4(17) 12 .
C12 C11 C12 N6 -65.5(15) 12 .
O2 S1 C13 F1 -61.2(3) . .
O2 S1 C13 F1 61.2(3) 12 .
O1 S1 C13 F1 180.000(2) . .
O2 S1 C13 F2 58.6(8) . .
O2 S1 C13 F2 -179.1(7) 12 .
O1 S1 C13 F2 -60.3(7) . .
O2 S1 C13 F2 179.1(7) . 12
O2 S1 C13 F2 -58.6(8) 12 12
O1 S1 C13 F2 60.3(7) . 12
